data_7152523
loop_
_publ_author_name
'Thomas, Joice'
'Dobrza\'nska, Liliana'
'Van Hecke, Kristof'
'Sonawane, Mahendra P.'
'Robeyns, Koen'
'Van Meervelt, Luc'
'Wo\'zniak, Krzysztof'
'Smet, Mario'
'Maes, Wouter'
'Dehaen, Wim'

_publ_section_title
;
 Homoselenacalix[4]arenes: synthetic exploration and metallosupramolecular
 chemistry.
;
_journal_issue 32
_journal_name_full 'Organic &amp; biomolecular chemistry'
_journal_page_first 6526
_journal_page_last 6536
_journal_paper_doi 10.1039/c2ob25760b
_journal_volume 10
_journal_year 2012
_chemical_formula_moiety 'C52 H72 Ag O4 Se4, C F3 O3 S'
_chemical_formula_sum 'C53 H72 Ag F3 O7 S Se4'
_chemical_formula_weight 1333.89
_chemical_name_systematic
;
?
;
_space_group_IT_number 14
_symmetry_cell_setting monoclinic
_symmetry_space_group_name_Hall '-P 2ybc'
_symmetry_space_group_name_H-M 'P 1 21/c 1'
_atom_sites_solution_hydrogens geom
_atom_sites_solution_primary direct
_atom_sites_solution_secondary difmap
_audit_creation_method SHELXL-97
_cell_angle_alpha 90.00
_cell_angle_beta 93.689(14)
_cell_angle_gamma 90.00
_cell_formula_units_Z 8
_cell_length_a 13.801(7)
_cell_length_b 27.671(12)
_cell_length_c 31.568(16)
_cell_measurement_temperature 100(2)
_cell_volume 12030(10)
_computing_cell_refinement 'Bruker SAINT'
_computing_data_collection 'Bruker SMART'
_computing_data_reduction 'Bruker SAINT'
_computing_publication_material Platon
_computing_structure_refinement 'SHELXL-97 (Sheldrick, 1997)'
_computing_structure_solution 'SHELXS-97 (Sheldrick, 1990)'
_diffrn_ambient_temperature 100(2)
_diffrn_measured_fraction_theta_full 0.999
_diffrn_measured_fraction_theta_max 0.999
_diffrn_measurement_device_type 'SMART 6000'
_diffrn_measurement_method '\w and \f scans'
_diffrn_radiation_monochromator 'crossed G\"obel mirrors'
_diffrn_radiation_source 'fine-focus sealed tube'
_diffrn_radiation_type CuK\a
_diffrn_radiation_wavelength 1.54178
_diffrn_reflns_av_R_equivalents 0.0000
_diffrn_reflns_av_sigmaI/netI 0.0477
_diffrn_reflns_limit_h_max 16
_diffrn_reflns_limit_h_min -16
_diffrn_reflns_limit_k_max 32
_diffrn_reflns_limit_k_min 0
_diffrn_reflns_limit_l_max 37
_diffrn_reflns_limit_l_min 0
_diffrn_reflns_number 21230
_diffrn_reflns_theta_full 66.59
_diffrn_reflns_theta_max 66.59
_diffrn_reflns_theta_min 2.13
_exptl_absorpt_coefficient_mu 6.225
_exptl_absorpt_correction_T_max 0.536
_exptl_absorpt_correction_T_min 0.159
_exptl_absorpt_correction_type refdelf
_exptl_absorpt_process_details 'WinGX v1.70.01'
_exptl_crystal_colour colourless
_exptl_crystal_density_diffrn 1.473
_exptl_crystal_density_method 'not measured'
_exptl_crystal_description rod
_exptl_crystal_F_000 5376
_exptl_crystal_size_max 0.4
_exptl_crystal_size_mid 0.2
_exptl_crystal_size_min 0.1
_refine_diff_density_max 3.020
_refine_diff_density_min -1.627
_refine_diff_density_rms 0.161
_refine_ls_extinction_method none
_refine_ls_goodness_of_fit_ref 1.071
_refine_ls_hydrogen_treatment constr
_refine_ls_matrix_type full
_refine_ls_number_parameters 1452
_refine_ls_number_reflns 21230
_refine_ls_number_restraints 1723
_refine_ls_restrained_S_all 1.097
_refine_ls_R_factor_all 0.0940
_refine_ls_R_factor_gt 0.0837
_refine_ls_shift/su_max 0.000
_refine_ls_shift/su_mean 0.000
_refine_ls_structure_factor_coef Fsqd
_refine_ls_weighting_details 'calc w=1/[\s^2^(Fo^2^)+(0.0112P)^2^+189.0525P] where P=(Fo^2^+2Fc^2^)/3'
_refine_ls_weighting_scheme calc
_refine_ls_wR_factor_gt 0.1718
_refine_ls_wR_factor_ref 0.1779
_reflns_number_gt 18418
_reflns_number_total 21230
_reflns_threshold_expression >2sigma(I)
_cod_data_source_file c2ob25760b.txt
_cod_data_source_block 15
_cod_original_sg_symbol_H-M 'P 21/c'
_cod_database_code 7152523

loop_
_symmetry_equiv_pos_as_xyz
'x, y, z'
'-x, y+1/2, -z+1/2'
'-x, -y, -z'
'x, -y-1/2, z-1/2'

loop_
_atom_site_label
_atom_site_type_symbol
_atom_site_fract_x
_atom_site_fract_y
_atom_site_fract_z
_atom_site_U_iso_or_equiv
_atom_site_adp_type
_atom_site_occupancy
_atom_site_symmetry_multiplicity
_atom_site_calc_flag
_atom_site_refinement_flags
_atom_site_disorder_assembly
_atom_site_disorder_group
C1 C 0.3453(6) 0.4195(3) 0.4132(3) 0.0339(9) Uani 1 1 d U . .
C2 C 0.2787(6) 0.3958(3) 0.4373(3) 0.0384(10) Uani 1 1 d U . .
C3 C 0.1796(6) 0.4027(3) 0.4258(3) 0.0408(11) Uani 1 1 d U . .
H3 H 0.1326 0.3882 0.4425 0.049 Uiso 1 1 calc R . .
C4 C 0.1485(6) 0.4303(3) 0.3904(3) 0.0423(11) Uani 1 1 d U . .
C5 C 0.2181(6) 0.4496(3) 0.3657(3) 0.0377(11) Uani 1 1 d U . .
H5 H 0.1979 0.4668 0.3407 0.045 Uiso 1 1 calc R . .
C6 C 0.3175(6) 0.4445(3) 0.3766(3) 0.0345(9) Uani 1 1 d U . .
C7 C 0.4820(6) 0.4486(3) 0.4537(3) 0.0423(18) Uani 1 1 d U . .
H7A H 0.4762 0.4808 0.4407 0.064 Uiso 1 1 calc R . .
H7B H 0.5504 0.4417 0.4615 0.064 Uiso 1 1 calc R . .
H7C H 0.4450 0.4477 0.4792 0.064 Uiso 1 1 calc R . .
C8 C 0.0393(6) 0.4390(4) 0.3811(4) 0.0491(13) Uani 1 1 d U . .
C9 C 0.0026(7) 0.4685(4) 0.4164(4) 0.060(2) Uani 1 1 d U . .
H9A H 0.0116 0.4505 0.4431 0.091 Uiso 1 1 calc R . .
H9B H -0.0666 0.4753 0.4104 0.091 Uiso 1 1 calc R . .
H9C H 0.0387 0.4990 0.4188 0.091 Uiso 1 1 calc R . .
C10 C -0.0137(7) 0.3904(4) 0.3775(4) 0.055(2) Uani 1 1 d U . .
H10A H 0.0010 0.3715 0.4033 0.083 Uiso 1 1 calc R . .
H10B H 0.0077 0.3726 0.3529 0.083 Uiso 1 1 calc R . .
H10C H -0.0839 0.3961 0.3738 0.083 Uiso 1 1 calc R . .
C11 C 0.0182(7) 0.4668(4) 0.3397(4) 0.060(2) Uani 1 1 d U . .
H11A H -0.0521 0.4705 0.3343 0.090 Uiso 1 1 calc R . .
H11B H 0.0445 0.4489 0.3162 0.090 Uiso 1 1 calc R . .
H11C H 0.0487 0.4988 0.3420 0.090 Uiso 1 1 calc R . .
C12 C 0.3925(6) 0.4612(3) 0.3479(3) 0.0349(11) Uani 1 1 d U . .
H12A H 0.4476 0.4763 0.3647 0.042 Uiso 1 1 calc R . .
H12B H 0.3643 0.4855 0.3276 0.042 Uiso 1 1 calc R . .
C13 C 0.3140(7) 0.3597(3) 0.4692(3) 0.0415(11) Uani 1 1 d U . .
H13A H 0.2611 0.3511 0.4876 0.050 Uiso 1 1 calc R . .
H13B H 0.3683 0.3734 0.4874 0.050 Uiso 1 1 calc R . .
C14 C 0.2724(6) 0.2597(3) 0.3443(3) 0.0438(10) Uani 1 1 d U . .
C15 C 0.2428(7) 0.2445(4) 0.3832(4) 0.0481(11) Uani 1 1 d U . .
C16 C 0.2358(7) 0.1950(4) 0.3916(4) 0.0571(12) Uani 1 1 d U . .
H16 H 0.2141 0.1842 0.4179 0.069 Uiso 1 1 calc R . .
C17 C 0.2613(8) 0.1610(4) 0.3605(5) 0.0668(13) Uani 1 1 d U . .
C18 C 0.2969(8) 0.1773(4) 0.3238(4) 0.0598(13) Uani 1 1 d U . .
H18 H 0.3165 0.1543 0.3037 0.072 Uiso 1 1 calc R . .
C19 C 0.3058(7) 0.2263(4) 0.3146(4) 0.0516(11) Uani 1 1 d U . .
C20 C 0.1953(6) 0.3272(3) 0.3129(3) 0.0441(18) Uani 1 1 d U . .
H20A H 0.1851 0.3100 0.2859 0.066 Uiso 1 1 calc R . .
H20B H 0.2048 0.3617 0.3074 0.066 Uiso 1 1 calc R . .
H20C H 0.1385 0.3229 0.3296 0.066 Uiso 1 1 calc R . .
C21 C 0.2480(10) 0.1064(5) 0.3730(5) 0.0799(15) Uani 1 1 d U . .
C22 C 0.1935(12) 0.0967(5) 0.4105(6) 0.098(2) Uani 1 1 d U . .
H22A H 0.1313 0.1139 0.4079 0.147 Uiso 1 1 calc R . .
H22B H 0.2311 0.1078 0.4361 0.147 Uiso 1 1 calc R . .
H22C H 0.1815 0.0619 0.4127 0.147 Uiso 1 1 calc R . .
C23 C 0.3481(10) 0.0849(5) 0.3813(6) 0.093(3) Uani 1 1 d U . .
H23A H 0.3823 0.1019 0.4051 0.139 Uiso 1 1 calc R . .
H23B H 0.3847 0.0883 0.3559 0.139 Uiso 1 1 calc R . .
H23C H 0.3423 0.0506 0.3884 0.139 Uiso 1 1 calc R . .
C24 C 0.1952(11) 0.0820(5) 0.3379(6) 0.092(3) Uani 1 1 d U . .
H24A H 0.1870 0.0478 0.3451 0.138 Uiso 1 1 calc R . .
H24B H 0.2317 0.0846 0.3124 0.138 Uiso 1 1 calc R . .
H24C H 0.1313 0.0970 0.3327 0.138 Uiso 1 1 calc R . .
C25 C 0.2285(6) 0.2811(3) 0.4173(3) 0.0454(13) Uani 1 1 d U . .
H25A H 0.1919 0.2667 0.4401 0.055 Uiso 1 1 calc R . .
H25B H 0.1916 0.3092 0.4054 0.055 Uiso 1 1 calc R . .
C26 C 0.3580(7) 0.2449(4) 0.2787(4) 0.0525(12) Uani 1 1 d U . .
H26A H 0.3211 0.2719 0.2650 0.063 Uiso 1 1 calc R . .
H26B H 0.3642 0.2190 0.2574 0.063 Uiso 1 1 calc R . .
C27 C 0.6268(6) 0.2264(3) 0.3850(3) 0.0376(10) Uani 1 1 d U . .
C28 C 0.7120(6) 0.2401(3) 0.4086(3) 0.0362(10) Uani 1 1 d U . .
C29 C 0.8003(6) 0.2349(3) 0.3892(3) 0.0372(11) Uani 1 1 d U . .
H29 H 0.8587 0.2440 0.4046 0.045 Uiso 1 1 calc R . .
C30 C 0.8055(6) 0.2168(3) 0.3478(3) 0.0416(10) Uani 1 1 d U A .
C31 C 0.7177(6) 0.2057(3) 0.3253(3) 0.0415(11) Uani 1 1 d U . .
H31 H 0.7188 0.1948 0.2968 0.050 Uiso 1 1 calc R . .
C32 C 0.6289(6) 0.2104(3) 0.3434(3) 0.0416(10) Uani 1 1 d U . .
C33 C 0.5075(7) 0.1899(3) 0.4254(4) 0.0468(19) Uani 1 1 d U . .
H33A H 0.4957 0.1640 0.4046 0.070 Uiso 1 1 calc R . .
H33B H 0.4475 0.1969 0.4392 0.070 Uiso 1 1 calc R . .
H33C H 0.5581 0.1799 0.4468 0.070 Uiso 1 1 calc R . .
C34 C 0.9027(6) 0.2109(3) 0.3272(3) 0.0470(12) Uani 1 1 d DU . .
C35A C 0.9645(12) 0.1793(6) 0.3589(6) 0.049(2) Uani 0.525(9) 1 d PDU A 1
H35A H 1.0296 0.1751 0.3487 0.074 Uiso 0.525(9) 1 calc PR A 1
H35B H 0.9336 0.1476 0.3614 0.074 Uiso 0.525(9) 1 calc PR A 1
H35C H 0.9696 0.1951 0.3867 0.074 Uiso 0.525(9) 1 calc PR A 1
C36A C 0.9491(12) 0.2603(5) 0.3251(7) 0.051(2) Uani 0.525(9) 1 d PDU A 1
H36A H 1.0189 0.2567 0.3218 0.076 Uiso 0.525(9) 1 calc PR A 1
H36B H 0.9392 0.2780 0.3514 0.076 Uiso 0.525(9) 1 calc PR A 1
H36C H 0.9194 0.2783 0.3009 0.076 Uiso 0.525(9) 1 calc PR A 1
C37A C 0.8911(13) 0.1814(7) 0.2863(5) 0.051(2) Uani 0.525(9) 1 d PDU A 1
H37A H 0.8573 0.2008 0.2639 0.076 Uiso 0.525(9) 1 calc PR A 1
H37B H 0.8533 0.1522 0.2912 0.076 Uiso 0.525(9) 1 calc PR A 1
H37C H 0.9553 0.1722 0.2774 0.076 Uiso 0.525(9) 1 calc PR A 1
C35B C 0.9898(11) 0.2334(8) 0.3526(7) 0.050(2) Uani 0.475(9) 1 d PDU A 2
H35D H 1.0483 0.2294 0.3369 0.076 Uiso 0.475(9) 1 calc PR A 2
H35E H 0.9989 0.2174 0.3802 0.076 Uiso 0.475(9) 1 calc PR A 2
H35F H 0.9777 0.2679 0.3568 0.076 Uiso 0.475(9) 1 calc PR A 2
C36B C 0.9033(14) 0.2418(7) 0.2863(5) 0.050(2) Uani 0.475(9) 1 d PDU A 2
H36D H 0.8906 0.2756 0.2932 0.075 Uiso 0.475(9) 1 calc PR A 2
H36E H 0.8528 0.2301 0.2656 0.075 Uiso 0.475(9) 1 calc PR A 2
H36F H 0.9668 0.2392 0.2743 0.075 Uiso 0.475(9) 1 calc PR A 2
C37B C 0.9241(14) 0.1590(5) 0.3153(8) 0.050(2) Uani 0.475(9) 1 d PDU A 2
H37D H 0.9906 0.1567 0.3063 0.075 Uiso 0.475(9) 1 calc PR A 2
H37E H 0.8783 0.1487 0.2920 0.075 Uiso 0.475(9) 1 calc PR A 2
H37F H 0.9172 0.1380 0.3400 0.075 Uiso 0.475(9) 1 calc PR A 2
C38 C 0.5350(6) 0.2037(3) 0.3178(3) 0.0455(13) Uani 1 1 d U . .
H38A H 0.4869 0.1878 0.3352 0.055 Uiso 1 1 calc R . .
H38B H 0.5448 0.1832 0.2928 0.055 Uiso 1 1 calc R . .
C39 C 0.7047(6) 0.2621(3) 0.4509(3) 0.0376(12) Uani 1 1 d U . .
H39A H 0.7706 0.2651 0.4651 0.045 Uiso 1 1 calc R . .
H39B H 0.6664 0.2406 0.4685 0.045 Uiso 1 1 calc R . .
C40 C 0.6703(5) 0.3989(3) 0.3618(2) 0.0234(9) Uani 1 1 d U . .
C41 C 0.7204(5) 0.4036(3) 0.4008(2) 0.0228(9) Uani 1 1 d U . .
C42 C 0.7342(5) 0.4501(3) 0.4178(3) 0.0249(10) Uani 1 1 d U . .
H42 H 0.7688 0.4538 0.4446 0.030 Uiso 1 1 calc R . .
C43 C 0.6988(5) 0.4906(3) 0.3967(3) 0.0282(9) Uani 1 1 d U . .
C44 C 0.6452(5) 0.4842(3) 0.3584(3) 0.0268(10) Uani 1 1 d U . .
H44 H 0.6192 0.5117 0.3438 0.032 Uiso 1 1 calc R . .
C45 C 0.6283(5) 0.4384(3) 0.3405(2) 0.0252(9) Uani 1 1 d U . .
C46 C 0.7261(6) 0.3404(3) 0.3150(3) 0.0354(16) Uani 1 1 d U . .
H46A H 0.7241 0.3635 0.2915 0.053 Uiso 1 1 calc R . .
H46B H 0.7120 0.3079 0.3039 0.053 Uiso 1 1 calc R . .
H46C H 0.7908 0.3407 0.3297 0.053 Uiso 1 1 calc R . .
C47 C 0.7184(6) 0.5426(3) 0.4139(3) 0.0359(11) Uani 1 1 d U . .
C48 C 0.7728(7) 0.5421(3) 0.4578(3) 0.0469(18) Uani 1 1 d U . .
H48A H 0.8356 0.5260 0.4559 0.070 Uiso 1 1 calc R . .
H48B H 0.7343 0.5245 0.4778 0.070 Uiso 1 1 calc R . .
H48C H 0.7832 0.5753 0.4677 0.070 Uiso 1 1 calc R . .
C49 C 0.6232(6) 0.5699(3) 0.4170(3) 0.0424(17) Uani 1 1 d U . .
H49A H 0.6369 0.6033 0.4258 0.064 Uiso 1 1 calc R . .
H49B H 0.5845 0.5541 0.4380 0.064 Uiso 1 1 calc R . .
H49C H 0.5870 0.5697 0.3893 0.064 Uiso 1 1 calc R . .
C50 C 0.7805(7) 0.5684(3) 0.3827(4) 0.0463(17) Uani 1 1 d U . .
H50A H 0.7472 0.5679 0.3543 0.070 Uiso 1 1 calc R . .
H50B H 0.8433 0.5520 0.3819 0.070 Uiso 1 1 calc R . .
H50C H 0.7910 0.6020 0.3917 0.070 Uiso 1 1 calc R . .
C51 C 0.7549(5) 0.3596(3) 0.4244(2) 0.0254(11) Uani 1 1 d U . .
H51A H 0.8030 0.3687 0.4477 0.030 Uiso 1 1 calc R . .
H51B H 0.7869 0.3374 0.4050 0.030 Uiso 1 1 calc R . .
C52 C 0.5622(6) 0.4320(3) 0.3021(3) 0.0279(10) Uani 1 1 d U . .
H52A H 0.5931 0.4104 0.2818 0.033 Uiso 1 1 calc R . .
H52B H 0.5505 0.4637 0.2881 0.033 Uiso 1 1 calc R . .
C53 C 0.7168(6) 0.2452(3) 0.6385(3) 0.0371(10) Uani 1 1 d U . .
C54 C 0.6851(6) 0.2829(3) 0.6639(3) 0.0408(10) Uani 1 1 d U . .
C55 C 0.6957(6) 0.3306(3) 0.6488(3) 0.0401(11) Uani 1 1 d U . .
H55 H 0.6763 0.3568 0.6658 0.048 Uiso 1 1 calc R . .
C56 C 0.7336(6) 0.3403(3) 0.6099(3) 0.0388(10) Uani 1 1 d U . .
C57 C 0.7580(6) 0.3015(3) 0.5843(3) 0.0354(11) Uani 1 1 d U . .
H57 H 0.7810 0.3074 0.5570 0.042 Uiso 1 1 calc R . .
C58 C 0.7488(6) 0.2540(3) 0.5986(3) 0.0353(10) Uani 1 1 d U . .
C59 C 0.7914(7) 0.1816(4) 0.6782(4) 0.054(2) Uani 1 1 d U . .
H59A H 0.8482 0.1822 0.6611 0.081 Uiso 1 1 calc R . .
H59B H 0.7803 0.1485 0.6879 0.081 Uiso 1 1 calc R . .
H59C H 0.8028 0.2029 0.7029 0.081 Uiso 1 1 calc R . .
C60 C 0.7468(7) 0.3932(3) 0.5951(4) 0.0439(12) Uani 1 1 d U . .
C61 C 0.8080(7) 0.4194(3) 0.6300(4) 0.0529(19) Uani 1 1 d U . .
H61A H 0.8720 0.4041 0.6337 0.079 Uiso 1 1 calc R . .
H61B H 0.7755 0.4175 0.6566 0.079 Uiso 1 1 calc R . .
H61C H 0.8157 0.4533 0.6220 0.079 Uiso 1 1 calc R . .
C62 C 0.6474(7) 0.4176(3) 0.5903(4) 0.0507(19) Uani 1 1 d U . .
H62A H 0.6140 0.4134 0.6166 0.076 Uiso 1 1 calc R . .
H62B H 0.6087 0.4029 0.5666 0.076 Uiso 1 1 calc R . .
H62C H 0.6557 0.4522 0.5848 0.076 Uiso 1 1 calc R . .
C63 C 0.7963(8) 0.3968(3) 0.5533(4) 0.0530(18) Uani 1 1 d U . .
H63A H 0.8026 0.4309 0.5454 0.080 Uiso 1 1 calc R . .
H63B H 0.7572 0.3798 0.5310 0.080 Uiso 1 1 calc R . .
H63C H 0.8609 0.3821 0.5567 0.080 Uiso 1 1 calc R . .
C64 C 0.6305(7) 0.2708(4) 0.7020(3) 0.0469(12) Uani 1 1 d U . .
H64A H 0.6235 0.3001 0.7196 0.056 Uiso 1 1 calc R . .
H64B H 0.6667 0.2462 0.7195 0.056 Uiso 1 1 calc R . .
C65 C 0.7628(6) 0.2126(3) 0.5692(3) 0.0375(12) Uani 1 1 d U . .
H65A H 0.7992 0.1863 0.5843 0.045 Uiso 1 1 calc R . .
H65B H 0.8001 0.2232 0.5450 0.045 Uiso 1 1 calc R . .
C66 C 0.6465(7) 0.0767(3) 0.5890(4) 0.0506(11) Uani 1 1 d U . .
C67 C 0.6747(7) 0.0571(4) 0.6284(4) 0.0567(11) Uani 1 1 d U . .
C68 C 0.7754(8) 0.0529(4) 0.6385(4) 0.0602(13) Uani 1 1 d U . .
H68 H 0.7974 0.0384 0.6647 0.072 Uiso 1 1 calc R . .
C69 C 0.8433(8) 0.0693(4) 0.6112(5) 0.0634(12) Uani 1 1 d U . .
C70 C 0.8117(8) 0.0911(4) 0.5733(4) 0.0580(13) Uani 1 1 d U . .
H70 H 0.8584 0.1025 0.5548 0.070 Uiso 1 1 calc R . .
C71 C 0.7121(7) 0.0969(4) 0.5614(4) 0.0524(11) Uani 1 1 d U . .
C72 C 0.5132(7) 0.0413(4) 0.5518(4) 0.053(2) Uani 1 1 d U . .
H72A H 0.5362 0.0445 0.5233 0.080 Uiso 1 1 calc R . .
H72B H 0.4421 0.0414 0.5502 0.080 Uiso 1 1 calc R . .
H72C H 0.5370 0.0108 0.5645 0.080 Uiso 1 1 calc R . .
C73 C 0.9527(8) 0.0610(4) 0.6216(5) 0.0699(15) Uani 1 1 d U . .
C74 C 0.9753(10) 0.0380(5) 0.6642(5) 0.083(2) Uani 1 1 d U . .
H74A H 0.9532 0.0592 0.6865 0.124 Uiso 1 1 calc R . .
H74B H 1.0456 0.0330 0.6686 0.124 Uiso 1 1 calc R . .
H74C H 0.9420 0.0068 0.6653 0.124 Uiso 1 1 calc R . .
C75 C 1.0056(8) 0.1098(4) 0.6215(5) 0.072(2) Uani 1 1 d U . .
H75A H 0.9864 0.1274 0.5954 0.108 Uiso 1 1 calc R . .
H75B H 1.0759 0.1044 0.6231 0.108 Uiso 1 1 calc R . .
H75C H 0.9883 0.1289 0.6461 0.108 Uiso 1 1 calc R . .
C76 C 0.9914(9) 0.0284(5) 0.5894(5) 0.080(2) Uani 1 1 d U . .
H76A H 1.0605 0.0223 0.5966 0.121 Uiso 1 1 calc R . .
H76B H 0.9835 0.0436 0.5613 0.121 Uiso 1 1 calc R . .
H76C H 0.9558 -0.0023 0.5890 0.121 Uiso 1 1 calc R . .
C77 C 0.6774(7) 0.1278(3) 0.5263(4) 0.0501(12) Uani 1 1 d U . .
H77A H 0.6232 0.1117 0.5098 0.060 Uiso 1 1 calc R . .
H77B H 0.7304 0.1336 0.5072 0.060 Uiso 1 1 calc R . .
C78 C 0.6010(7) 0.0444(4) 0.6597(4) 0.0567(13) Uani 1 1 d U . .
H78A H 0.6314 0.0242 0.6827 0.068 Uiso 1 1 calc R . .
H78B H 0.5469 0.0259 0.6453 0.068 Uiso 1 1 calc R . .
C79 C 0.3225(6) 0.1026(3) 0.6356(3) 0.0312(9) Uani 1 1 d U . .
C80 C 0.3631(6) 0.0656(3) 0.6607(3) 0.0388(10) Uani 1 1 d U . .
C81 C 0.3470(7) 0.0180(3) 0.6458(3) 0.0441(12) Uani 1 1 d U . .
H81 H 0.3743 -0.0079 0.6623 0.053 Uiso 1 1 calc R . .
C82 C 0.2934(7) 0.0071(3) 0.6084(4) 0.0469(11) Uani 1 1 d U . .
C83 C 0.2592(6) 0.0448(3) 0.5845(3) 0.0388(11) Uani 1 1 d U . .
H83 H 0.2241 0.0385 0.5583 0.047 Uiso 1 1 calc R . .
C84 C 0.2740(6) 0.0927(3) 0.5973(3) 0.0327(10) Uani 1 1 d U . .
C85 C 0.2646(7) 0.1678(3) 0.6745(3) 0.0434(18) Uani 1 1 d U . .
H85A H 0.2011 0.1660 0.6588 0.065 Uiso 1 1 calc R . .
H85B H 0.2788 0.2015 0.6823 0.065 Uiso 1 1 calc R . .
H85C H 0.2636 0.1481 0.7003 0.065 Uiso 1 1 calc R . .
C86 C 0.2708(8) -0.0458(4) 0.5946(4) 0.0589(14) Uani 1 1 d U . .
C87 C 0.3666(8) -0.0732(4) 0.5916(5) 0.070(2) Uani 1 1 d U . .
H87A H 0.4034 -0.0723 0.6192 0.105 Uiso 1 1 calc R . .
H87B H 0.4047 -0.0580 0.5701 0.105 Uiso 1 1 calc R . .
H87C H 0.3529 -0.1069 0.5836 0.105 Uiso 1 1 calc R . .
C88 C 0.2105(9) -0.0687(4) 0.6270(5) 0.072(2) Uani 1 1 d U . .
H88A H 0.1963 -0.1023 0.6189 0.109 Uiso 1 1 calc R . .
H88B H 0.1495 -0.0508 0.6284 0.109 Uiso 1 1 calc R . .
H88C H 0.2463 -0.0680 0.6548 0.109 Uiso 1 1 calc R . .
C89 C 0.2135(9) -0.0491(4) 0.5513(4) 0.071(2) Uani 1 1 d U . .
H89A H 0.2479 -0.0312 0.5301 0.107 Uiso 1 1 calc R . .
H89B H 0.1487 -0.0351 0.5535 0.107 Uiso 1 1 calc R . .
H89C H 0.2072 -0.0830 0.5427 0.107 Uiso 1 1 calc R . .
C90 C 0.4270(7) 0.0764(3) 0.6984(3) 0.0443(12) Uani 1 1 d U . .
H90A H 0.4401 0.0463 0.7147 0.053 Uiso 1 1 calc R . .
H90B H 0.3938 0.0992 0.7168 0.053 Uiso 1 1 calc R . .
C91 C 0.2404(6) 0.1341(3) 0.5691(3) 0.0350(12) Uani 1 1 d U . .
H91A H 0.2081 0.1588 0.5860 0.042 Uiso 1 1 calc R . .
H91B H 0.1928 0.1223 0.5466 0.042 Uiso 1 1 calc R . .
C92 C 0.3651(7) 0.2727(3) 0.5933(4) 0.0481(11) Uani 1 1 d U . .
C93 C 0.3614(7) 0.2943(4) 0.6327(4) 0.0534(11) Uani 1 1 d U . .
C94 C 0.2710(7) 0.3015(4) 0.6491(4) 0.0559(13) Uani 1 1 d U . .
H94 H 0.2684 0.3180 0.6754 0.067 Uiso 1 1 calc R . .
C95 C 0.1862(7) 0.2858(4) 0.6291(4) 0.0579(12) Uani 1 1 d U . .
C96 C 0.1935(7) 0.2620(3) 0.5904(4) 0.0524(12) Uani 1 1 d U . .
H96 H 0.1359 0.2502 0.5757 0.063 Uiso 1 1 calc R . .
C97 C 0.2823(7) 0.2548(3) 0.5725(4) 0.0490(11) Uani 1 1 d U . .
C98 C 0.4930(7) 0.3035(3) 0.5539(4) 0.049(2) Uani 1 1 d U . .
H98A H 0.4511 0.3097 0.5282 0.073 Uiso 1 1 calc R . .
H98B H 0.5588 0.2958 0.5459 0.073 Uiso 1 1 calc R . .
H98C H 0.4951 0.3322 0.5720 0.073 Uiso 1 1 calc R . .
C99 C 0.0855(8) 0.2944(4) 0.6471(5) 0.0666(15) Uani 1 1 d U . .
C100 C 0.0895(9) 0.3253(5) 0.6846(5) 0.078(2) Uani 1 1 d U . .
H10D H 0.0233 0.3323 0.6925 0.118 Uiso 1 1 calc R . .
H10E H 0.1224 0.3556 0.6784 0.118 Uiso 1 1 calc R . .
H10F H 0.1253 0.3088 0.7082 0.118 Uiso 1 1 calc R . .
C101 C 0.0213(8) 0.3216(5) 0.6120(5) 0.079(2) Uani 1 1 d U . .
H10G H -0.0447 0.3253 0.6213 0.119 Uiso 1 1 calc R . .
H10H H 0.0192 0.3029 0.5856 0.119 Uiso 1 1 calc R . .
H10I H 0.0492 0.3535 0.6071 0.119 Uiso 1 1 calc R . .
C102 C 0.0382(8) 0.2465(4) 0.6542(5) 0.078(2) Uani 1 1 d U . .
H10J H 0.0681 0.2315 0.6800 0.116 Uiso 1 1 calc R . .
H10K H 0.0469 0.2254 0.6298 0.116 Uiso 1 1 calc R . .
H10L H -0.0313 0.2513 0.6575 0.116 Uiso 1 1 calc R . .
C103 C 0.2915(7) 0.2272(4) 0.5330(4) 0.0503(13) Uani 1 1 d U . .
H10M H 0.3311 0.2461 0.5138 0.060 Uiso 1 1 calc R . .
H10N H 0.2263 0.2228 0.5187 0.060 Uiso 1 1 calc R . .
C104 C 0.4533(7) 0.3066(4) 0.6574(4) 0.0556(14) Uani 1 1 d U . .
H10O H 0.4414 0.3307 0.6797 0.067 Uiso 1 1 calc R . .
H10P H 0.5011 0.3201 0.6385 0.067 Uiso 1 1 calc R . .
O1 O 0.4444(4) 0.4132(2) 0.42405(19) 0.0336(10) Uani 1 1 d U . .
O2 O 0.2788(4) 0.3084(2) 0.3359(2) 0.0386(11) Uani 1 1 d U . .
O3 O 0.5385(4) 0.2325(2) 0.4043(2) 0.0382(10) Uani 1 1 d U . .
O4 O 0.6555(4) 0.35338(18) 0.34397(17) 0.0265(9) Uani 1 1 d U . .
O5 O 0.7081(4) 0.1980(2) 0.6531(2) 0.0405(11) Uani 1 1 d U . .
O6 O 0.5488(4) 0.0808(2) 0.5776(2) 0.0471(12) Uani 1 1 d U . .
O7 O 0.3380(4) 0.1500(2) 0.64841(18) 0.0316(10) Uani 1 1 d U . .
O8 O 0.4554(4) 0.2637(2) 0.5764(2) 0.0462(12) Uani 1 1 d U . .
S1A S 0.9967(3) 0.27910(18) 0.48422(15) 0.0654(11) Uani 0.643(4) 1 d PDU B 1
C10A C 0.9976(7) 0.2151(3) 0.4976(3) 0.0559(13) Uani 0.643(4) 1 d PDU B 1
O9A O 0.9915(7) 0.2830(4) 0.4397(3) 0.061(2) Uani 0.643(4) 1 d PDU B 1
O10A O 0.9148(6) 0.2972(4) 0.5052(3) 0.061(2) Uani 0.643(4) 1 d PDU B 1
O11A O 1.0841(6) 0.2984(4) 0.5046(3) 0.058(2) Uani 0.643(4) 1 d PDU B 1
F1A F 1.0725(6) 0.1938(4) 0.4802(3) 0.0656(15) Uani 0.643(4) 1 d PDU B 1
F2A F 0.9152(6) 0.1945(4) 0.4798(3) 0.0618(15) Uani 0.643(4) 1 d PDU B 1
F3A F 0.9962(7) 0.2069(4) 0.5382(3) 0.0649(17) Uani 0.643(4) 1 d PDU B 1
S1B S 0.9759(5) 0.1919(3) 0.4951(2) 0.0579(12) Uani 0.357(4) 1 d PDU B 2
C10B C 1.0268(9) 0.1372(4) 0.4726(4) 0.068(2) Uani 0.357(4) 1 d PDU B 2
F1B F 0.9938(11) 0.1298(7) 0.4326(4) 0.074(3) Uani 0.357(4) 1 d PDU B 2
F2B F 1.1226(8) 0.1412(6) 0.4727(5) 0.068(2) Uani 0.357(4) 1 d PDU B 2
F3B F 1.0071(12) 0.0979(5) 0.4943(5) 0.073(3) Uani 0.357(4) 1 d PDU B 2
O9B O 0.8726(7) 0.1813(7) 0.4876(6) 0.060(2) Uani 0.357(4) 1 d PDU B 2
O10B O 1.0144(14) 0.1902(8) 0.5379(4) 0.060(2) Uani 0.357(4) 1 d PDU B 2
O11B O 1.0101(12) 0.2286(6) 0.4682(5) 0.0629(16) Uani 0.357(4) 1 d PDU B 2
S2A S 0.4909(4) 0.42198(17) 0.73444(17) 0.0586(11) Uani 0.591(4) 1 d PDU C 1
O12A O 0.5066(13) 0.4300(6) 0.6898(3) 0.0597(17) Uani 0.591(4) 1 d PDU C 1
O13A O 0.4504(10) 0.3759(3) 0.7443(4) 0.0617(18) Uani 0.591(4) 1 d PDU C 1
O14A O 0.4496(10) 0.4630(3) 0.7550(4) 0.0648(17) Uani 0.591(4) 1 d PDU C 1
C11A C 0.6126(7) 0.4199(4) 0.7589(3) 0.0603(14) Uani 0.591(4) 1 d PDU C 1
F4A F 0.6580(8) 0.4617(3) 0.7549(3) 0.0622(18) Uani 0.591(4) 1 d PDU C 1
F5A F 0.6642(8) 0.3853(3) 0.7425(3) 0.0625(18) Uani 0.591(4) 1 d PDU C 1
F6A F 0.6093(9) 0.4101(4) 0.8000(3) 0.070(2) Uani 0.591(4) 1 d PDU C 1
S2B S 0.5368(6) 0.4282(2) 0.7295(2) 0.0575(12) Uani 0.409(4) 1 d PDU C 2
O14B O 0.5751(13) 0.4734(4) 0.7457(5) 0.0598(19) Uani 0.409(4) 1 d PDU C 2
O13B O 0.5842(12) 0.3854(4) 0.7470(5) 0.0608(18) Uani 0.409(4) 1 d PDU C 2
O12B O 0.5150(18) 0.4264(9) 0.6845(3) 0.0590(18) Uani 0.409(4) 1 d PDU C 2
C11B C 0.4208(8) 0.4251(4) 0.7534(4) 0.0635(15) Uani 0.409(4) 1 d PDU C 2
F4B F 0.3627(11) 0.4612(4) 0.7407(5) 0.068(2) Uani 0.409(4) 1 d PDU C 2
F5B F 0.3738(11) 0.3848(4) 0.7425(5) 0.068(2) Uani 0.409(4) 1 d PDU C 2
F6B F 0.4360(12) 0.4256(5) 0.7949(3) 0.069(2) Uani 0.409(4) 1 d PDU C 2
Se1 Se 0.43771(6) 0.40397(3) 0.31687(3) 0.02842(19) Uani 1 1 d U . .
Se2 Se 0.35810(6) 0.30154(3) 0.43991(3) 0.0335(2) Uani 1 1 d U . .
Se3 Se 0.48823(7) 0.26745(4) 0.29963(3) 0.0404(2) Uani 1 1 d U . .
Se4 Se 0.64315(6) 0.32677(3) 0.44808(3) 0.0321(2) Uani 1 1 d U . .
Se5 Se 0.50103(7) 0.24562(4) 0.68299(3) 0.0447(2) Uani 1 1 d U . .
Se6 Se 0.63293(7) 0.18961(3) 0.54842(3) 0.0357(2) Uani 1 1 d U . .
Se7 Se 0.55134(7) 0.10487(4) 0.68325(3) 0.0436(3) Uani 1 1 d U . .
Se8 Se 0.35248(7) 0.16301(4) 0.54313(3) 0.0390(2) Uani 1 1 d U . .
Ag1 Ag 0.47053(5) 0.32557(2) 0.37331(2) 0.03324(15) Uani 1 1 d U . .
Ag2 Ag 0.51959(5) 0.17578(2) 0.61750(2) 0.03595(16) Uani 1 1 d U . .

loop_
_atom_site_aniso_label
_atom_site_aniso_U_11
_atom_site_aniso_U_22
_atom_site_aniso_U_33
_atom_site_aniso_U_23
_atom_site_aniso_U_13
_atom_site_aniso_U_12
C1 0.0222(18) 0.029(2) 0.050(2) -0.0040(17) -0.0008(16) 0.0022(17)
C2 0.0264(19) 0.035(2) 0.054(2) -0.0031(18) 0.0060(18) 0.0019(17)
C3 0.0252(19) 0.034(2) 0.063(3) -0.005(2) 0.005(2) -0.001(2)
C4 0.0244(18) 0.033(2) 0.069(3) -0.004(2) -0.0020(18) -0.0007(18)
C5 0.0230(19) 0.027(2) 0.061(3) -0.003(2) -0.0071(19) -0.001(2)
C6 0.0224(18) 0.026(2) 0.054(2) -0.0021(17) -0.0058(16) -0.0007(17)
C7 0.028(3) 0.047(4) 0.051(4) -0.013(3) -0.001(3) -0.001(3)
C8 0.025(2) 0.039(3) 0.083(3) -0.006(2) -0.004(2) 0.000(2)
C9 0.031(4) 0.050(4) 0.099(4) -0.015(4) 0.001(4) 0.007(3)
C10 0.026(3) 0.043(3) 0.096(5) -0.008(3) -0.001(4) -0.004(3)
C11 0.030(4) 0.053(4) 0.095(4) 0.005(4) -0.014(4) 0.001(3)
C12 0.023(2) 0.027(2) 0.053(3) 0.001(2) -0.007(2) -0.001(2)
C13 0.032(3) 0.042(3) 0.052(3) 0.0009(18) 0.012(2) 0.003(2)
C14 0.026(2) 0.0353(18) 0.068(2) -0.0051(17) -0.0101(18) -0.0018(18)
C15 0.029(2) 0.039(2) 0.075(2) 0.0051(17) -0.0062(19) -0.0029(19)
C16 0.038(2) 0.042(2) 0.089(3) 0.006(2) -0.011(2) -0.004(2)
C17 0.049(2) 0.047(2) 0.102(3) -0.005(2) -0.017(2) -0.002(2)
C18 0.041(2) 0.043(2) 0.092(3) -0.017(2) -0.018(2) 0.000(2)
C19 0.0332(19) 0.042(2) 0.077(2) -0.0178(19) -0.0160(19) -0.0001(18)
C20 0.030(3) 0.041(3) 0.060(4) -0.002(3) -0.010(3) 0.002(3)
C21 0.066(3) 0.050(2) 0.120(3) -0.001(2) -0.019(3) -0.003(3)
C22 0.092(5) 0.068(5) 0.132(4) 0.015(4) -0.008(4) -0.009(4)
C23 0.078(4) 0.059(4) 0.137(6) 0.003(5) -0.028(4) 0.007(4)
C24 0.078(5) 0.056(4) 0.138(5) -0.009(4) -0.025(4) -0.011(4)
C25 0.027(2) 0.040(3) 0.068(3) 0.010(2) 0.001(2) -0.004(2)
C26 0.034(2) 0.049(3) 0.072(3) -0.023(2) -0.015(2) 0.002(2)
C27 0.0231(18) 0.028(2) 0.061(2) 0.0000(19) -0.0012(17) 0.0028(18)
C28 0.0241(18) 0.028(2) 0.056(2) 0.0076(18) -0.0037(18) 0.0029(18)
C29 0.0233(19) 0.030(2) 0.058(3) 0.006(2) -0.0042(19) 0.003(2)
C30 0.0263(18) 0.034(2) 0.063(3) -0.001(2) -0.0012(19) 0.0040(19)
C31 0.0274(19) 0.033(2) 0.063(3) -0.008(2) -0.0016(19) 0.004(2)
C32 0.0263(18) 0.033(2) 0.065(2) -0.0094(19) -0.0018(17) 0.0023(18)
C33 0.030(4) 0.033(4) 0.077(5) 0.010(3) 0.001(3) -0.001(3)
C34 0.028(2) 0.043(3) 0.070(3) -0.003(2) 0.003(2) 0.004(2)
C35A 0.026(3) 0.046(4) 0.076(4) -0.002(4) 0.003(4) 0.005(3)
C36A 0.030(4) 0.047(4) 0.075(5) -0.002(3) 0.007(4) 0.000(3)
C37A 0.031(4) 0.049(4) 0.073(4) -0.006(3) 0.006(3) 0.004(4)
C35B 0.028(3) 0.049(4) 0.074(4) -0.002(4) 0.004(3) 0.000(3)
C36B 0.031(4) 0.048(4) 0.072(4) -0.001(3) 0.006(3) 0.005(4)
C37B 0.029(4) 0.046(3) 0.075(5) -0.004(3) 0.006(4) 0.006(3)
C38 0.028(2) 0.040(2) 0.068(3) -0.018(2) -0.003(2) 0.001(2)
C39 0.029(3) 0.032(2) 0.052(3) 0.011(2) -0.003(2) 0.000(2)
C40 0.0209(19) 0.0228(17) 0.0259(19) -0.0020(15) -0.0039(16) -0.0027(16)
C41 0.0170(19) 0.0247(17) 0.0262(19) -0.0019(15) -0.0033(16) -0.0018(16)
C42 0.017(2) 0.0267(18) 0.031(2) -0.0061(17) -0.0036(19) 0.0003(18)
C43 0.020(2) 0.0251(17) 0.039(2) -0.0071(17) -0.0035(18) 0.0006(17)
C44 0.021(2) 0.0239(19) 0.034(2) -0.0014(18) -0.0033(19) -0.0003(19)
C45 0.0222(18) 0.0241(18) 0.029(2) 0.0007(16) -0.0043(17) -0.0025(16)
C46 0.035(4) 0.033(4) 0.038(4) -0.012(3) -0.002(3) 0.003(3)
C47 0.026(2) 0.028(2) 0.053(3) -0.013(2) -0.004(2) 0.003(2)
C48 0.039(4) 0.038(4) 0.062(3) -0.024(3) -0.016(3) 0.006(3)
C49 0.029(3) 0.033(3) 0.064(5) -0.019(3) -0.005(3) 0.005(3)
C50 0.035(4) 0.029(3) 0.075(4) -0.011(3) 0.004(3) -0.007(3)
C51 0.019(2) 0.028(2) 0.028(3) 0.001(2) -0.004(2) -0.001(2)
C52 0.028(2) 0.025(3) 0.029(3) 0.0036(18) -0.0067(18) -0.0041(19)
C53 0.028(2) 0.0292(19) 0.053(2) 0.0003(17) -0.0012(18) -0.0071(18)
C54 0.033(2) 0.034(2) 0.055(2) -0.0061(18) 0.0005(19) -0.0101(18)
C55 0.030(2) 0.031(2) 0.059(3) -0.008(2) 0.001(2) -0.008(2)
C56 0.026(2) 0.0277(18) 0.062(3) -0.0030(18) 0.002(2) -0.0044(18)
C57 0.023(2) 0.0262(19) 0.057(3) 0.0007(18) 0.001(2) -0.002(2)
C58 0.024(2) 0.0264(18) 0.056(2) 0.0013(17) 0.0029(18) -0.0023(17)
C59 0.046(4) 0.045(4) 0.069(5) 0.016(4) -0.015(4) -0.008(3)
C60 0.032(2) 0.027(2) 0.072(3) -0.002(2) 0.003(2) -0.003(2)
C61 0.041(4) 0.029(3) 0.087(4) -0.004(4) -0.005(4) -0.007(3)
C62 0.036(3) 0.033(3) 0.083(5) 0.003(4) 0.001(3) 0.001(3)
C63 0.046(4) 0.032(4) 0.082(4) 0.005(3) 0.013(3) -0.009(3)
C64 0.041(2) 0.043(3) 0.057(3) -0.008(2) 0.004(2) -0.013(2)
C65 0.028(2) 0.027(2) 0.058(3) 0.002(2) 0.007(2) 0.001(2)
C66 0.0371(19) 0.033(2) 0.081(2) -0.0044(19) 0.0028(18) -0.0032(18)
C67 0.041(2) 0.037(2) 0.091(3) 0.0064(19) -0.0052(18) -0.0064(19)
C68 0.042(2) 0.041(3) 0.096(3) 0.004(2) -0.004(2) -0.004(2)
C69 0.044(2) 0.046(2) 0.100(3) -0.001(2) 0.003(2) -0.002(2)
C70 0.041(2) 0.041(2) 0.092(3) -0.007(2) 0.009(2) -0.002(2)
C71 0.039(2) 0.036(2) 0.083(3) -0.010(2) 0.0106(19) -0.0010(18)
C72 0.044(4) 0.039(4) 0.076(5) -0.015(3) 0.005(3) -0.005(3)
C73 0.046(2) 0.055(3) 0.108(3) 0.001(3) 0.002(2) -0.001(2)
C74 0.057(4) 0.072(5) 0.117(4) 0.014(4) -0.007(4) -0.003(4)
C75 0.045(4) 0.059(4) 0.111(5) 0.001(4) 0.002(4) -0.004(3)
C76 0.051(4) 0.064(4) 0.126(5) -0.008(4) 0.006(4) 0.005(4)
C77 0.039(3) 0.038(2) 0.075(3) -0.013(2) 0.018(2) -0.002(2)
C78 0.040(3) 0.039(2) 0.089(3) 0.017(2) -0.009(2) -0.006(2)
C79 0.028(2) 0.0282(18) 0.037(2) 0.0015(16) -0.0004(17) -0.0069(17)
C80 0.035(2) 0.033(2) 0.048(2) 0.0113(18) -0.0014(18) -0.0090(18)
C81 0.037(2) 0.031(2) 0.064(3) 0.008(2) 0.004(2) -0.006(2)
C82 0.038(2) 0.0324(19) 0.071(3) -0.0046(19) 0.006(2) -0.0058(19)
C83 0.031(2) 0.033(2) 0.053(3) -0.0088(19) 0.003(2) -0.007(2)
C84 0.027(2) 0.0312(19) 0.040(2) -0.0031(16) -0.0009(18) -0.0067(18)
C85 0.044(4) 0.040(4) 0.046(4) -0.013(3) 0.007(3) -0.007(3)
C86 0.049(3) 0.035(2) 0.093(3) -0.010(2) 0.009(3) -0.005(2)
C87 0.057(4) 0.039(4) 0.114(6) -0.014(4) 0.013(4) 0.001(3)
C88 0.060(5) 0.040(4) 0.119(5) -0.006(4) 0.019(4) -0.017(4)
C89 0.061(5) 0.047(5) 0.105(4) -0.030(4) 0.000(4) -0.006(4)
C90 0.044(2) 0.040(3) 0.048(3) 0.020(2) -0.007(2) -0.012(2)
C91 0.029(3) 0.037(2) 0.038(3) 0.000(2) -0.004(2) -0.006(2)
C92 0.0297(19) 0.033(2) 0.082(3) 0.010(2) 0.0090(19) 0.0011(18)
C93 0.0343(19) 0.035(2) 0.092(3) -0.003(2) 0.0138(19) -0.0016(19)
C94 0.036(2) 0.036(3) 0.097(3) -0.003(2) 0.015(2) 0.000(2)
C95 0.034(2) 0.039(2) 0.102(3) 0.001(2) 0.016(2) 0.000(2)
C96 0.030(2) 0.037(3) 0.092(3) 0.009(2) 0.008(2) 0.001(2)
C97 0.030(2) 0.036(2) 0.081(3) 0.014(2) 0.006(2) 0.0008(19)
C98 0.028(4) 0.041(4) 0.077(5) 0.020(4) 0.001(3) -0.003(3)
C99 0.038(2) 0.048(3) 0.115(4) -0.003(3) 0.022(3) 0.000(2)
C100 0.049(5) 0.066(5) 0.123(5) -0.015(4) 0.031(4) -0.003(4)
C101 0.045(4) 0.062(5) 0.133(5) -0.003(4) 0.015(4) 0.015(4)
C102 0.047(4) 0.056(4) 0.133(6) -0.003(4) 0.034(5) -0.007(3)
C103 0.033(3) 0.043(2) 0.075(3) 0.016(2) 0.004(3) -0.002(2)
C104 0.035(2) 0.038(2) 0.094(4) -0.013(2) 0.015(2) -0.002(2)
O1 0.0218(18) 0.033(2) 0.045(2) -0.0050(19) -0.0026(18) 0.0034(18)
O2 0.024(2) 0.0337(19) 0.057(3) -0.0039(19) -0.007(2) -0.0017(19)
O3 0.0236(19) 0.026(2) 0.064(3) 0.003(2) 0.0017(19) 0.0016(18)
O4 0.026(2) 0.0236(18) 0.029(2) -0.0050(17) -0.0062(17) -0.0029(17)
O5 0.034(2) 0.031(2) 0.055(3) 0.0062(19) -0.006(2) -0.008(2)
O6 0.035(2) 0.032(2) 0.075(3) -0.008(2) 0.003(2) -0.003(2)
O7 0.031(2) 0.0296(19) 0.034(2) -0.0028(18) -0.0021(19) -0.0060(18)
O8 0.030(2) 0.033(2) 0.076(3) 0.015(2) 0.008(2) 0.002(2)
S1A 0.0396(18) 0.084(2) 0.072(2) 0.012(2) 0.0002(18) 0.0045(17)
C10A 0.027(3) 0.085(3) 0.055(3) 0.020(3) -0.001(2) 0.012(2)
O9A 0.035(4) 0.079(5) 0.068(3) 0.023(3) -0.001(3) -0.004(4)
O10A 0.031(3) 0.076(4) 0.074(5) 0.016(4) 0.001(3) 0.003(3)
O11A 0.031(3) 0.083(4) 0.062(4) 0.008(4) 0.005(3) 0.008(3)
F1A 0.039(3) 0.090(3) 0.067(3) 0.012(3) 0.003(3) 0.013(3)
F2A 0.038(3) 0.088(3) 0.060(3) 0.015(3) 0.004(3) 0.002(3)
F3A 0.037(3) 0.096(4) 0.061(3) 0.019(3) -0.002(2) 0.012(3)
S1B 0.032(2) 0.092(3) 0.050(2) 0.022(2) 0.000(2) 0.020(2)
C10B 0.042(4) 0.092(4) 0.069(4) 0.005(4) -0.003(4) 0.013(4)
F1B 0.048(6) 0.101(6) 0.071(5) 0.000(4) -0.006(5) 0.007(6)
F2B 0.040(4) 0.095(5) 0.069(5) 0.001(5) -0.001(4) 0.017(4)
F3B 0.053(6) 0.089(4) 0.077(6) 0.005(5) -0.005(6) 0.009(5)
O9B 0.035(3) 0.091(5) 0.052(5) 0.017(4) 0.000(3) 0.010(3)
O10B 0.032(4) 0.091(4) 0.057(3) 0.016(3) -0.003(3) 0.018(4)
O11B 0.038(3) 0.089(3) 0.061(3) 0.016(3) 0.002(3) 0.008(3)
S2A 0.098(3) 0.0321(16) 0.0441(18) 0.0059(14) -0.007(2) 0.0028(19)
O12A 0.102(4) 0.036(3) 0.039(2) 0.005(3) -0.010(3) 0.002(3)
O13A 0.099(4) 0.036(3) 0.049(4) 0.009(3) -0.006(4) 0.000(3)
O14A 0.104(4) 0.039(3) 0.051(3) 0.002(3) 0.002(3) 0.002(3)
C11A 0.102(3) 0.036(2) 0.041(2) 0.000(2) -0.011(3) 0.000(2)
F4A 0.100(4) 0.038(3) 0.047(4) -0.004(3) -0.006(4) -0.002(3)
F5A 0.097(4) 0.038(3) 0.050(4) -0.003(3) -0.017(4) 0.002(3)
F6A 0.116(6) 0.051(4) 0.040(3) -0.001(3) -0.015(3) -0.010(4)
S2B 0.100(3) 0.0328(19) 0.0384(19) 0.0014(17) -0.009(2) 0.003(2)
O14B 0.101(4) 0.035(3) 0.042(4) 0.000(3) -0.009(4) 0.001(3)
O13B 0.101(4) 0.035(3) 0.044(3) 0.003(3) -0.011(3) 0.004(3)
O12B 0.101(4) 0.036(4) 0.038(2) 0.002(3) -0.008(3) 0.002(4)
C11B 0.103(3) 0.037(3) 0.050(3) 0.005(3) 0.000(3) 0.001(2)
F4B 0.104(4) 0.043(3) 0.057(4) 0.006(4) 0.005(4) 0.004(4)
F5B 0.107(5) 0.041(3) 0.056(4) 0.005(4) 0.000(4) -0.003(4)
F6B 0.112(5) 0.045(4) 0.051(3) 0.003(3) 0.003(3) -0.001(4)
Se1 0.0252(4) 0.0301(4) 0.0278(4) 0.0030(3) -0.0146(3) -0.0040(3)
Se2 0.0286(4) 0.0375(5) 0.0348(5) 0.0125(4) 0.0060(4) 0.0036(4)
Se3 0.0317(5) 0.0530(6) 0.0349(5) -0.0248(4) -0.0106(4) 0.0045(4)
Se4 0.0285(4) 0.0347(5) 0.0334(5) 0.0066(4) 0.0041(4) -0.0022(3)
Se5 0.0420(5) 0.0517(6) 0.0413(6) -0.0140(4) 0.0102(4) -0.0181(4)
Se6 0.0376(5) 0.0319(5) 0.0386(5) -0.0030(4) 0.0109(4) -0.0072(4)
Se7 0.0408(5) 0.0431(5) 0.0437(6) 0.0240(4) -0.0223(4) -0.0129(4)
Se8 0.0390(5) 0.0487(6) 0.0292(5) 0.0060(4) 0.0022(4) -0.0016(4)
Ag1 0.0402(3) 0.0271(3) 0.0334(3) 0.0015(2) 0.0104(3) -0.0014(2)
Ag2 0.0437(4) 0.0285(3) 0.0370(3) 0.0042(2) 0.0129(3) -0.0016(3)

loop_
_atom_type_symbol
_atom_type_description
_atom_type_scat_dispersion_real
_atom_type_scat_dispersion_imag
_atom_type_scat_source
C C 0.0181 0.0091 'International Tables Vol C Tables 4.2.6.8 and 6.1.1.4'
H H 0.0000 0.0000 'International Tables Vol C Tables 4.2.6.8 and 6.1.1.4'
O O 0.0492 0.0322 'International Tables Vol C Tables 4.2.6.8 and 6.1.1.4'
F F 0.0727 0.0534 'International Tables Vol C Tables 4.2.6.8 and 6.1.1.4'
S S 0.3331 0.5567 'International Tables Vol C Tables 4.2.6.8 and 6.1.1.4'
Se Se -0.7943 1.1372 'International Tables Vol C Tables 4.2.6.8 and 6.1.1.4'
Ag Ag 0.1306 4.2820 'International Tables Vol C Tables 4.2.6.8 and 6.1.1.4'

loop_
_geom_angle_atom_site_label_1
_geom_angle_atom_site_label_2
_geom_angle_atom_site_label_3
_geom_angle
C6 C1 C2 122.4(8)
C6 C1 O1 118.9(8)
C2 C1 O1 118.4(8)
C1 C2 C3 117.4(9)
C1 C2 C13 119.3(8)
C3 C2 C13 122.6(8)
C4 C3 C2 121.6(9)
C4 C3 H3 119.2
C2 C3 H3 119.2
C5 C4 C3 118.2(8)
C5 C4 C8 122.7(9)
C3 C4 C8 119.1(9)
C4 C5 C6 121.9(9)
C4 C5 H5 119.1
C6 C5 H5 119.1
C1 C6 C5 118.2(8)
C1 C6 C12 119.9(7)
C5 C6 C12 121.7(8)
O1 C7 H7A 109.5
O1 C7 H7B 109.5
H7A C7 H7B 109.5
O1 C7 H7C 109.5
H7A C7 H7C 109.5
H7B C7 H7C 109.5
C9 C8 C11 107.9(9)
C9 C8 C10 110.6(9)
C11 C8 C10 108.3(9)
C9 C8 C4 108.5(9)
C11 C8 C4 112.0(9)
C10 C8 C4 109.6(8)
C8 C9 H9A 109.5
C8 C9 H9B 109.5
H9A C9 H9B 109.5
C8 C9 H9C 109.5
H9A C9 H9C 109.5
H9B C9 H9C 109.5
C8 C10 H10A 109.5
C8 C10 H10B 109.5
H10A C10 H10B 109.5
C8 C10 H10C 109.5
H10A C10 H10C 109.5
H10B C10 H10C 109.5
C8 C11 H11A 109.5
C8 C11 H11B 109.5
H11A C11 H11B 109.5
C8 C11 H11C 109.5
H11A C11 H11C 109.5
H11B C11 H11C 109.5
C6 C12 Se1 107.7(6)
C6 C12 H12A 110.2
Se1 C12 H12A 110.2
C6 C12 H12B 110.2
Se1 C12 H12B 110.2
H12A C12 H12B 108.5
C2 C13 Se2 109.3(7)
C2 C13 H13A 109.8
Se2 C13 H13A 109.8
C2 C13 H13B 109.8
Se2 C13 H13B 109.8
H13A C13 H13B 108.3
O2 C14 C15 119.6(9)
O2 C14 C19 119.0(10)
C15 C14 C19 121.0(9)
C14 C15 C16 119.5(11)
C14 C15 C25 119.4(9)
C16 C15 C25 120.9(11)
C15 C16 C17 119.6(12)
C15 C16 H16 120.2
C17 C16 H16 120.2
C18 C17 C16 119.2(11)
C18 C17 C21 125.8(12)
C16 C17 C21 115.0(13)
C17 C18 C19 122.7(12)
C17 C18 H18 118.7
C19 C18 H18 118.7
C18 C19 C14 117.5(11)
C18 C19 C26 123.6(10)
C14 C19 C26 118.4(9)
O2 C20 H20A 109.5
O2 C20 H20B 109.5
H20A C20 H20B 109.5
O2 C20 H20C 109.5
H20A C20 H20C 109.5
H20B C20 H20C 109.5
C24 C21 C22 105.8(13)
C24 C21 C23 110.9(13)
C22 C21 C23 107.4(14)
C24 C21 C17 108.4(12)
C22 C21 C17 116.9(13)
C23 C21 C17 107.5(11)
C21 C22 H22A 109.5
C21 C22 H22B 109.5
H22A C22 H22B 109.5
C21 C22 H22C 109.5
H22A C22 H22C 109.5
H22B C22 H22C 109.5
C21 C23 H23A 109.5
C21 C23 H23B 109.5
H23A C23 H23B 109.5
C21 C23 H23C 109.5
H23A C23 H23C 109.5
H23B C23 H23C 109.5
C21 C24 H24A 109.5
C21 C24 H24B 109.5
H24A C24 H24B 109.5
C21 C24 H24C 109.5
H24A C24 H24C 109.5
H24B C24 H24C 109.5
C15 C25 Se2 107.2(6)
C15 C25 H25A 110.3
Se2 C25 H25A 110.3
C15 C25 H25B 110.3
Se2 C25 H25B 110.3
H25A C25 H25B 108.5
C19 C26 Se3 109.5(7)
C19 C26 H26A 109.8
Se3 C26 H26A 109.8
C19 C26 H26B 109.8
Se3 C26 H26B 109.8
H26A C26 H26B 108.2
C32 C27 C28 121.3(8)
C32 C27 O3 121.2(8)
C28 C27 O3 117.3(8)
C27 C28 C29 117.5(9)
C27 C28 C39 119.2(8)
C29 C28 C39 123.2(8)
C30 C29 C28 122.7(8)
C30 C29 H29 118.7
C28 C29 H29 118.7
C31 C30 C29 117.1(8)
C31 C30 C34 120.8(9)
C29 C30 C34 122.0(8)
C32 C31 C30 121.9(10)
C32 C31 H31 119.0
C30 C31 H31 119.0
C27 C32 C31 119.3(8)
C27 C32 C38 118.8(8)
C31 C32 C38 121.6(9)
O3 C33 H33A 109.5
O3 C33 H33B 109.5
H33A C33 H33B 109.5
O3 C33 H33C 109.5
H33A C33 H33C 109.5
H33B C33 H33C 109.5
C36A C34 C37B 139.1(13)
C36A C34 C37A 118.0(13)
C37B C34 C37A 45.3(11)
C36A C34 C35B 48.3(11)
C37B C34 C35B 110.8(13)
C37A C34 C35B 134.1(13)
C36A C34 C30 107.8(9)
C37B C34 C30 113.1(10)
C37A C34 C30 111.6(9)
C35B C34 C30 114.3(11)
C36A C34 C35A 108.8(12)
C37B C34 C35A 61.0(12)
C37A C34 C35A 105.6(12)
C35B C34 C35A 60.6(11)
C30 C34 C35A 104.2(10)
C36A C34 C36B 56.0(12)
C37B C34 C36B 107.8(14)
C37A C34 C36B 66.2(12)
C35B C34 C36B 99.6(13)
C30 C34 C36B 110.3(10)
C35A C34 C36B 145.2(12)
C34 C35A H35A 109.5
C34 C35A H35B 109.5
C34 C35A H35C 109.5
C34 C36A H36A 109.5
C34 C36A H36B 109.5
C34 C36A H36C 109.5
C34 C37A H37A 109.5
C34 C37A H37B 109.5
C34 C37A H37C 109.5
C34 C35B H35D 109.5
C34 C35B H35E 109.5
H35D C35B H35E 109.5
C34 C35B H35F 109.5
H35D C35B H35F 109.5
H35E C35B H35F 109.5
C34 C36B H36D 109.5
C34 C36B H36E 109.5
H36D C36B H36E 109.5
C34 C36B H36F 109.5
H36D C36B H36F 109.5
H36E C36B H36F 109.5
C34 C37B H37D 109.5
C34 C37B H37E 109.5
H37D C37B H37E 109.5
C34 C37B H37F 109.5
H37D C37B H37F 109.5
H37E C37B H37F 109.5
C32 C38 Se3 107.9(6)
C32 C38 H38A 110.1
Se3 C38 H38A 110.1
C32 C38 H38B 110.1
Se3 C38 H38B 110.1
H38A C38 H38B 108.4
C28 C39 Se4 112.7(6)
C28 C39 H39A 109.1
Se4 C39 H39A 109.1
C28 C39 H39B 109.1
Se4 C39 H39B 109.1
H39A C39 H39B 107.8
C41 C40 O4 120.0(7)
C41 C40 C45 121.7(7)
O4 C40 C45 118.1(6)
C40 C41 C42 118.5(7)
C40 C41 C51 119.6(7)
C42 C41 C51 121.9(7)
C43 C42 C41 121.7(7)
C43 C42 H42 119.2
C41 C42 H42 119.2
C42 C43 C44 118.1(7)
C42 C43 C47 122.3(7)
C44 C43 C47 119.6(7)
C43 C44 C45 122.2(7)
C43 C44 H44 118.9
C45 C44 H44 118.9
C40 C45 C44 117.6(7)
C40 C45 C52 121.2(7)
C44 C45 C52 121.1(7)
O4 C46 H46A 109.5
O4 C46 H46B 109.5
H46A C46 H46B 109.5
O4 C46 H46C 109.5
H46A C46 H46C 109.5
H46B C46 H46C 109.5
C49 C47 C50 109.5(8)
C49 C47 C48 108.7(8)
C50 C47 C48 109.0(8)
C49 C47 C43 110.4(7)
C50 C47 C43 107.4(7)
C48 C47 C43 111.7(7)
C47 C48 H48A 109.5
C47 C48 H48B 109.5
H48A C48 H48B 109.5
C47 C48 H48C 109.5
H48A C48 H48C 109.5
H48B C48 H48C 109.5
C47 C49 H49A 109.5
C47 C49 H49B 109.5
H49A C49 H49B 109.5
C47 C49 H49C 109.5
H49A C49 H49C 109.5
H49B C49 H49C 109.5
C47 C50 H50A 109.5
C47 C50 H50B 109.5
H50A C50 H50B 109.5
C47 C50 H50C 109.5
H50A C50 H50C 109.5
H50B C50 H50C 109.5
C41 C51 Se4 109.4(5)
C41 C51 H51A 109.8
Se4 C51 H51A 109.8
C41 C51 H51B 109.8
Se4 C51 H51B 109.8
H51A C51 H51B 108.2
C45 C52 Se1 110.7(5)
C45 C52 H52A 109.5
Se1 C52 H52A 109.5
C45 C52 H52B 109.5
Se1 C52 H52B 109.5
H52A C52 H52B 108.1
C58 C53 O5 120.5(8)
C58 C53 C54 121.2(8)
O5 C53 C54 118.1(8)
C53 C54 C55 117.4(9)
C53 C54 C64 119.0(8)
C55 C54 C64 123.1(9)
C56 C55 C54 122.1(9)
C56 C55 H55 119.0
C54 C55 H55 119.0
C55 C56 C57 118.6(8)
C55 C56 C60 120.5(8)
C57 C56 C60 120.9(9)
C58 C57 C56 120.3(9)
C58 C57 H57 119.8
C56 C57 H57 119.8
C53 C58 C57 120.1(8)
C53 C58 C65 119.4(8)
C57 C58 C65 120.1(9)
O5 C59 H59A 109.5
O5 C59 H59B 109.5
H59A C59 H59B 109.5
O5 C59 H59C 109.5
H59A C59 H59C 109.5
H59B C59 H59C 109.5
C61 C60 C63 109.6(8)
C61 C60 C62 108.2(8)
C63 C60 C62 109.6(9)
C61 C60 C56 107.5(8)
C63 C60 C56 113.0(8)
C62 C60 C56 108.9(7)
C60 C61 H61A 109.5
C60 C61 H61B 109.5
H61A C61 H61B 109.5
C60 C61 H61C 109.5
H61A C61 H61C 109.5
H61B C61 H61C 109.5
C60 C62 H62A 109.5
C60 C62 H62B 109.5
H62A C62 H62B 109.5
C60 C62 H62C 109.5
H62A C62 H62C 109.5
H62B C62 H62C 109.5
C60 C63 H63A 109.5
C60 C63 H63B 109.5
H63A C63 H63B 109.5
C60 C63 H63C 109.5
H63A C63 H63C 109.5
H63B C63 H63C 109.5
C54 C64 Se5 109.0(7)
C54 C64 H64A 109.9
Se5 C64 H64A 109.9
C54 C64 H64B 109.9
Se5 C64 H64B 109.9
H64A C64 H64B 108.3
C58 C65 Se6 107.6(6)
C58 C65 H65A 110.2
Se6 C65 H65A 110.2
C58 C65 H65B 110.2
Se6 C65 H65B 110.2
H65A C65 H65B 108.5
O6 C66 C67 118.7(10)
O6 C66 C71 117.4(10)
C67 C66 C71 123.5(10)
C66 C67 C68 116.9(11)
C66 C67 C78 121.0(9)
C68 C67 C78 122.0(11)
C69 C68 C67 121.7(12)
C69 C68 H68 119.2
C67 C68 H68 119.2
C70 C69 C68 119.4(11)
C70 C69 C73 119.8(11)
C68 C69 C73 120.7(12)
C69 C70 C71 121.8(11)
C69 C70 H70 119.1
C71 C70 H70 119.1
C70 C71 C66 116.3(11)
C70 C71 C77 122.5(10)
C66 C71 C77 120.7(9)
O6 C72 H72A 109.5
O6 C72 H72B 109.5
H72A C72 H72B 109.5
O6 C72 H72C 109.5
H72A C72 H72C 109.5
H72B C72 H72C 109.5
C76 C73 C74 107.1(11)
C76 C73 C75 110.0(11)
C74 C73 C75 107.5(12)
C76 C73 C69 109.7(11)
C74 C73 C69 113.4(11)
C75 C73 C69 109.1(10)
C73 C74 H74A 109.5
C73 C74 H74B 109.5
H74A C74 H74B 109.5
C73 C74 H74C 109.5
H74A C74 H74C 109.5
H74B C74 H74C 109.5
C73 C75 H75A 109.5
C73 C75 H75B 109.5
H75A C75 H75B 109.5
C73 C75 H75C 109.5
H75A C75 H75C 109.5
H75B C75 H75C 109.5
C73 C76 H76A 109.5
C73 C76 H76B 109.5
H76A C76 H76B 109.5
C73 C76 H76C 109.5
H76A C76 H76C 109.5
H76B C76 H76C 109.5
C71 C77 Se6 109.7(7)
C71 C77 H77A 109.7
Se6 C77 H77A 109.7
C71 C77 H77B 109.7
Se6 C77 H77B 109.7
H77A C77 H77B 108.2
C67 C78 Se7 108.4(7)
C67 C78 H78A 110.0
Se7 C78 H78A 110.0
C67 C78 H78B 110.0
Se7 C78 H78B 110.0
H78A C78 H78B 108.4
C84 C79 O7 120.3(7)
C84 C79 C80 120.8(8)
O7 C79 C80 118.8(8)
C79 C80 C81 116.6(9)
C79 C80 C90 120.8(8)
C81 C80 C90 122.3(8)
C82 C81 C80 123.5(9)
C82 C81 H81 118.2
C80 C81 H81 118.2
C83 C82 C81 116.9(9)
C83 C82 C86 120.9(10)
C81 C82 C86 122.1(10)
C82 C83 C84 122.1(9)
C82 C83 H83 118.9
C84 C83 H83 118.9
C79 C84 C83 119.8(8)
C79 C84 C91 119.0(7)
C83 C84 C91 121.2(8)
O7 C85 H85A 109.5
O7 C85 H85B 109.5
H85A C85 H85B 109.5
O7 C85 H85C 109.5
H85A C85 H85C 109.5
H85B C85 H85C 109.5
C88 C86 C87 110.6(10)
C88 C86 C89 107.8(10)
C87 C86 C89 108.3(10)
C88 C86 C82 108.4(10)
C87 C86 C82 109.0(9)
C89 C86 C82 112.8(10)
C86 C87 H87A 109.5
C86 C87 H87B 109.5
H87A C87 H87B 109.5
C86 C87 H87C 109.5
H87A C87 H87C 109.5
H87B C87 H87C 109.5
C86 C88 H88A 109.5
C86 C88 H88B 109.5
H88A C88 H88B 109.5
C86 C88 H88C 109.5
H88A C88 H88C 109.5
H88B C88 H88C 109.5
C86 C89 H89A 109.5
C86 C89 H89B 109.5
H89A C89 H89B 109.5
C86 C89 H89C 109.5
H89A C89 H89C 109.5
H89B C89 H89C 109.5
C80 C90 Se7 111.7(7)
C80 C90 H90A 109.3
Se7 C90 H90A 109.3
C80 C90 H90B 109.3
Se7 C90 H90B 109.3
H90A C90 H90B 107.9
C84 C91 Se8 109.6(6)
C84 C91 H91A 109.8
Se8 C91 H91A 109.8
C84 C91 H91B 109.8
Se8 C91 H91B 109.8
H91A C91 H91B 108.2
C97 C92 C93 120.7(9)
C97 C92 O8 118.9(10)
C93 C92 O8 120.1(9)
C92 C93 C94 118.7(10)
C92 C93 C104 119.4(9)
C94 C93 C104 121.8(11)
C95 C94 C93 123.0(12)
C95 C94 H94 118.5
C93 C94 H94 118.5
C94 C95 C96 116.5(10)
C94 C95 C99 122.9(12)
C96 C95 C99 120.6(10)
C97 C96 C95 122.4(10)
C97 C96 H96 118.8
C95 C96 H96 118.8
C92 C97 C96 118.6(11)
C92 C97 C103 118.6(9)
C96 C97 C103 122.8(10)
O8 C98 H98A 109.5
O8 C98 H98B 109.5
H98A C98 H98B 109.5
O8 C98 H98C 109.5
H98A C98 H98C 109.5
H98B C98 H98C 109.5
C100 C99 C102 113.0(12)
C100 C99 C95 113.5(10)
C102 C99 C95 109.1(9)
C100 C99 C101 106.4(11)
C102 C99 C101 107.3(11)
C95 C99 C101 107.0(11)
C99 C100 H10D 109.5
C99 C100 H10E 109.5
H10D C100 H10E 109.5
C99 C100 H10F 109.5
H10D C100 H10F 109.5
H10E C100 H10F 109.5
C99 C101 H10G 109.5
C99 C101 H10H 109.5
H10G C101 H10H 109.5
C99 C101 H10I 109.5
H10G C101 H10I 109.5
H10H C101 H10I 109.5
C99 C102 H10J 109.5
C99 C102 H10K 109.5
H10J C102 H10K 109.5
C99 C102 H10L 109.5
H10J C102 H10L 109.5
H10K C102 H10L 109.5
C97 C103 Se8 112.7(7)
C97 C103 H10M 109.0
Se8 C103 H10M 109.0
C97 C103 H10N 109.0
Se8 C103 H10N 109.0
H10M C103 H10N 107.8
C93 C104 Se5 105.7(7)
C93 C104 H10O 110.6
Se5 C104 H10O 110.6
C93 C104 H10P 110.6
Se5 C104 H10P 110.6
H10O C104 H10P 108.7
C1 O1 C7 112.5(6)
C14 O2 C20 113.3(7)
C27 O3 C33 113.2(6)
C40 O4 C46 113.7(6)
C53 O5 C59 113.5(7)
C66 O6 C72 112.3(7)
C79 O7 C85 113.1(6)
C92 O8 C98 114.4(7)
O9A S1A O11A 114.1(7)
O9A S1A O10A 116.3(7)
O11A S1A O10A 109.1(7)
O9A S1A C10A 107.8(6)
O11A S1A C10A 105.4(6)
O10A S1A C10A 103.1(6)
F3A C10A F1A 112.8(9)
F3A C10A F2A 105.6(9)
F1A C10A F2A 107.0(9)
F3A C10A S1A 113.5(8)
F1A C10A S1A 109.1(7)
F2A C10A S1A 108.6(7)
O10B S1B O11B 118.3(11)
O10B S1B O9B 116.6(10)
O11B S1B O9B 113.9(10)
O10B S1B C10B 102.2(9)
O11B S1B C10B 102.0(9)
O9B S1B C10B 99.6(9)
F3B C10B F2B 107.7(12)
F3B C10B F1B 107.2(12)
F2B C10B F1B 107.2(11)
F3B C10B S1B 112.4(10)
F2B C10B S1B 109.7(10)
F1B C10B S1B 112.3(10)
O13A S2A O14A 115.5(8)
O13A S2A O12A 115.5(8)
O14A S2A O12A 113.8(8)
O13A S2A C11A 104.1(6)
O14A S2A C11A 102.5(7)
O12A S2A C11A 103.1(8)
F5A C11A F4A 109.0(9)
F5A C11A F6A 106.7(9)
F4A C11A F6A 108.5(9)
F5A C11A S2A 111.6(8)
F4A C11A S2A 111.3(7)
F6A C11A S2A 109.6(8)
O12B S2B O14B 115.6(11)
O12B S2B O13B 114.3(11)
O14B S2B O13B 115.3(9)
O12B S2B C11B 106.0(10)
O14B S2B C11B 101.9(8)
O13B S2B C11B 101.0(8)
F6B C11B F5B 108.1(11)
F6B C11B F4B 110.4(11)
F5B C11B F4B 106.2(11)
F6B C11B S2B 109.1(9)
F5B C11B S2B 111.2(10)
F4B C11B S2B 111.7(10)
C52 Se1 C12 96.3(3)
C52 Se1 Ag1 110.2(2)
C12 Se1 Ag1 110.1(3)
C25 Se2 C13 96.0(4)
C25 Se2 Ag1 109.5(3)
C13 Se2 Ag1 111.4(3)
C38 Se3 C26 95.1(4)
C38 Se3 Ag1 108.3(3)
C26 Se3 Ag1 109.1(3)
C51 Se4 C39 95.1(3)
C104 Se5 C64 95.4(4)
C104 Se5 Ag2 109.1(4)
C64 Se5 Ag2 109.7(3)
C77 Se6 C65 95.8(4)
C77 Se6 Ag2 111.3(3)
C65 Se6 Ag2 109.1(3)
C78 Se7 C90 94.7(4)
C78 Se7 Ag2 110.4(3)
C90 Se7 Ag2 110.7(3)
C91 Se8 C103 95.4(4)
Se2 Ag1 Se1 125.98(4)
Se2 Ag1 Se3 124.38(4)
Se1 Ag1 Se3 86.41(5)
Se6 Ag2 Se5 123.66(4)
Se6 Ag2 Se7 126.29(4)
Se5 Ag2 Se7 87.46(5)

loop_
_geom_bond_atom_site_label_1
_geom_bond_atom_site_label_2
_geom_bond_distance
C1 C6 1.377(13)
C1 C2 1.393(12)
C1 O1 1.400(9)
C2 C3 1.405(12)
C2 C13 1.480(13)
C3 C4 1.397(14)
C3 H3 0.9500
C4 C5 1.383(13)
C4 C8 1.536(12)
C5 C6 1.400(11)
C5 H5 0.9500
C6 C12 1.493(12)
C7 O1 1.430(10)
C7 H7A 0.9800
C7 H7B 0.9800
C7 H7C 0.9800
C8 C9 1.495(15)
C8 C11 1.528(16)
C8 C10 1.532(13)
C9 H9A 0.9800
C9 H9B 0.9800
C9 H9C 0.9800
C10 H10A 0.9800
C10 H10B 0.9800
C10 H10C 0.9800
C11 H11A 0.9800
C11 H11B 0.9800
C11 H11C 0.9800
C12 Se1 1.985(9)
C12 H12A 0.9900
C12 H12B 0.9900
C13 Se2 1.972(9)
C13 H13A 0.9900
C13 H13B 0.9900
C14 O2 1.378(11)
C14 C15 1.386(15)
C14 C19 1.414(14)
C15 C16 1.399(14)
C15 C25 1.499(15)
C16 C17 1.419(17)
C16 H16 0.9500
C17 C18 1.364(18)
C17 C21 1.576(17)
C18 C19 1.393(15)
C18 H18 0.9500
C19 C26 1.473(16)
C20 O2 1.420(10)
C20 H20A 0.9800
C20 H20B 0.9800
C20 H20C 0.9800
C21 C24 1.453(19)
C21 C22 1.47(2)
C21 C23 1.512(18)
C22 H22A 0.9800
C22 H22B 0.9800
C22 H22C 0.9800
C23 H23A 0.9800
C23 H23B 0.9800
C23 H23C 0.9800
C24 H24A 0.9800
C24 H24B 0.9800
C24 H24C 0.9800
C25 Se2 1.965(9)
C25 H25A 0.9900
C25 H25B 0.9900
C26 Se3 1.976(9)
C26 H26A 0.9900
C26 H26B 0.9900
C27 C32 1.389(14)
C27 C28 1.403(12)
C27 O3 1.406(10)
C28 C29 1.405(12)
C28 C39 1.479(13)
C29 C30 1.404(14)
C29 H29 0.9500
C30 C31 1.398(12)
C30 C34 1.538(12)
C31 C32 1.392(13)
C31 H31 0.9500
C32 C38 1.493(12)
C33 O3 1.433(11)
C33 H33A 0.9800
C33 H33B 0.9800
C33 H33C 0.9800
C34 C36A 1.513(9)
C34 C37B 1.519(10)
C34 C37A 1.528(10)
C34 C35B 1.533(10)
C34 C35A 1.545(9)
C34 C36B 1.547(10)
C35A H35A 0.9800
C35A H35B 0.9800
C35A H35C 0.9800
C36A H36A 0.9800
C36A H36B 0.9800
C36A H36C 0.9800
C37A H37A 0.9800
C37A H37B 0.9800
C37A H37C 0.9800
C35B H35D 0.9800
C35B H35E 0.9800
C35B H35F 0.9800
C36B H36D 0.9800
C36B H36E 0.9800
C36B H36F 0.9800
C37B H37D 0.9800
C37B H37E 0.9800
C37B H37F 0.9800
C38 Se3 1.951(10)
C38 H38A 0.9900
C38 H38B 0.9900
C39 Se4 1.980(8)
C39 H39A 0.9900
C39 H39B 0.9900
C40 C41 1.380(10)
C40 O4 1.388(9)
C40 C45 1.391(10)
C41 C42 1.403(10)
C41 C51 1.490(10)
C42 C43 1.377(11)
C42 H42 0.9500
C43 C44 1.387(11)
C43 C47 1.557(11)
C44 C45 1.401(11)
C44 H44 0.9500
C45 C52 1.481(10)
C46 O4 1.425(10)
C46 H46A 0.9800
C46 H46B 0.9800
C46 H46C 0.9800
C47 C49 1.523(11)
C47 C50 1.525(13)
C47 C48 1.531(13)
C48 H48A 0.9800
C48 H48B 0.9800
C48 H48C 0.9800
C49 H49A 0.9800
C49 H49B 0.9800
C49 H49C 0.9800
C50 H50A 0.9800
C50 H50B 0.9800
C50 H50C 0.9800
C51 Se4 1.977(7)
C51 H51A 0.9900
C51 H51B 0.9900
C52 Se1 1.969(8)
C52 H52A 0.9900
C52 H52B 0.9900
C53 C58 1.384(13)
C53 O5 1.393(10)
C53 C54 1.402(13)
C54 C55 1.413(13)
C54 C64 1.499(14)
C55 C56 1.394(14)
C55 H55 0.9500
C56 C57 1.400(12)
C56 C60 1.550(12)
C57 C58 1.396(12)
C57 H57 0.9500
C58 C65 1.496(12)
C59 O5 1.427(11)
C59 H59A 0.9800
C59 H59B 0.9800
C59 H59C 0.9800
C60 C61 1.527(14)
C60 C63 1.526(15)
C60 C62 1.528(12)
C61 H61A 0.9800
C61 H61B 0.9800
C61 H61C 0.9800
C62 H62A 0.9800
C62 H62B 0.9800
C62 H62C 0.9800
C63 H63A 0.9800
C63 H63B 0.9800
C63 H63C 0.9800
C64 Se5 1.976(9)
C64 H64A 0.9900
C64 H64B 0.9900
C65 Se6 1.974(9)
C65 H65A 0.9900
C65 H65B 0.9900
C66 O6 1.377(12)
C66 C67 1.387(16)
C66 C71 1.412(15)
C67 C68 1.411(14)
C67 C78 1.506(16)
C68 C69 1.389(17)
C68 H68 0.9500
C69 C70 1.386(17)
C69 C73 1.541(16)
C70 C71 1.411(14)
C70 H70 0.9500
C71 C77 1.456(16)
C72 O6 1.432(11)
C72 H72A 0.9800
C72 H72B 0.9800
C72 H72C 0.9800
C73 C76 1.484(18)
C73 C74 1.503(19)
C73 C75 1.537(16)
C74 H74A 0.9800
C74 H74B 0.9800
C74 H74C 0.9800
C75 H75A 0.9800
C75 H75B 0.9800
C75 H75C 0.9800
C76 H76A 0.9800
C76 H76B 0.9800
C76 H76C 0.9800
C77 Se6 1.959(9)
C77 H77A 0.9900
C77 H77B 0.9900
C78 Se7 1.972(11)
C78 H78A 0.9900
C78 H78B 0.9900
C79 C84 1.370(12)
C79 O7 1.385(10)
C79 C80 1.390(12)
C80 C81 1.411(13)
C80 C90 1.467(13)
C81 C82 1.385(14)
C81 H81 0.9500
C82 C83 1.355(14)
C82 C86 1.553(13)
C83 C84 1.398(12)
C83 H83 0.9500
C84 C91 1.505(12)
C85 O7 1.433(10)
C85 H85A 0.9800
C85 H85B 0.9800
C85 H85C 0.9800
C86 C88 1.500(17)
C86 C87 1.532(15)
C86 C89 1.538(17)
C87 H87A 0.9800
C87 H87B 0.9800
C87 H87C 0.9800
C88 H88A 0.9800
C88 H88B 0.9800
C88 H88C 0.9800
C89 H89A 0.9800
C89 H89B 0.9800
C89 H89C 0.9800
C90 Se7 1.975(9)
C90 H90A 0.9900
C90 H90B 0.9900
C91 Se8 1.967(8)
C91 H91A 0.9900
C91 H91B 0.9900
C92 C97 1.374(14)
C92 C93 1.384(16)
C92 O8 1.410(11)
C93 C94 1.395(14)
C93 C104 1.484(15)
C94 C95 1.365(15)
C94 H94 0.9500
C95 C96 1.398(17)
C95 C99 1.553(14)
C96 C97 1.398(14)
C96 H96 0.9500
C97 C103 1.473(16)
C98 O8 1.425(11)
C98 H98A 0.9800
C98 H98B 0.9800
C98 H98C 0.9800
C99 C100 1.459(18)
C99 C102 1.500(15)
C99 C101 1.567(19)
C100 H10D 0.9800
C100 H10E 0.9800
C100 H10F 0.9800
C101 H10G 0.9800
C101 H10H 0.9800
C101 H10I 0.9800
C102 H10J 0.9800
C102 H10K 0.9800
C102 H10L 0.9800
C103 Se8 1.983(10)
C103 H10M 0.9900
C103 H10N 0.9900
C104 Se5 1.967(11)
C104 H10O 0.9900
C104 H10P 0.9900
S1A O9A 1.407(8)
S1A O11A 1.433(7)
S1A O10A 1.438(7)
S1A C10A 1.821(8)
C10A F3A 1.303(9)
C10A F1A 1.338(9)
C10A F2A 1.362(9)
S1B O10B 1.422(9)
S1B O11B 1.422(9)
S1B O9B 1.460(9)
S1B C10B 1.831(9)
C10B F3B 1.324(9)
C10B F2B 1.326(9)
C10B F1B 1.329(9)
S2A O13A 1.435(8)
S2A O14A 1.444(8)
S2A O12A 1.455(8)
S2A C11A 1.803(8)
C11A F5A 1.318(9)
C11A F4A 1.324(9)
C11A F6A 1.330(9)
S2B O12B 1.433(9)
S2B O14B 1.439(9)
S2B O13B 1.447(8)
S2B C11B 1.815(9)
C11B F6B 1.315(9)
C11B F5B 1.325(9)
C11B F4B 1.327(9)
Se1 Ag1 2.8253(14)
Se2 Ag1 2.7730(14)
Se3 Ag1 2.8511(15)
Se5 Ag2 2.8534(15)
Se6 Ag2 2.7906(15)
Se7 Ag2 2.8692(14)
